data_7200254
loop_
_publ_author_name
'Aaker\"oy, Christer B.'
'Salmon, Debra J.'
'Smith, Michelle M.'
'Desper, John'

_publ_section_title
;
 Cyanooximes as effective and selective co-crystallizing agents
;
_journal_coden_ASTM CRECF4
_journal_issue 3
_journal_name_full CrystEngComm
_journal_page_first 439
_journal_page_last 443
_journal_paper_doi 10.1039/b811322j
_journal_volume 11
_journal_year 2009
_chemical_formula_moiety
;
(C8 H5 Br N2 O) (C6 H6 Br N O)
;
_chemical_formula_sum 'C14 H11 Br2 N3 O2'
_chemical_formula_weight 413.08
_chemical_name_common '(4-bromo-PhC(CN)(=NOH)), 3-bromo-5-methoxypyridine'
_chemical_name_systematic
;
(4-bromo-PhC(CN)(=NOH)), 3-bromo-5-methoxypyridine
;
_space_group_IT_number 2
_symmetry_cell_setting triclinic
_symmetry_space_group_name_Hall '-P 1'
_symmetry_space_group_name_H-M 'P -1'
_atom_sites_solution_hydrogens geom
_atom_sites_solution_primary direct
_atom_sites_solution_secondary difmap
_audit_creation_method SHELXL-97
_cell_angle_alpha 79.305(5)
_cell_angle_beta 89.038(5)
_cell_angle_gamma 64.660(5)
_cell_formula_units_Z 2
_cell_length_a 6.9907(6)
_cell_length_b 8.0552(7)
_cell_length_c 15.3027(13)
_cell_measurement_reflns_used 2866
_cell_measurement_temperature 173(2)
_cell_measurement_theta_max 27.85
_cell_measurement_theta_min 2.70
_cell_volume 763.37(12)
_computing_cell_refinement 'Bruker XSCANS'
_computing_data_collection 'Bruker XSCANS'
_computing_data_reduction 'Bruker SHELXTL'
_computing_molecular_graphics 'Bruker SHELXTL'
_computing_publication_material 'Bruker SHELXTL'
_computing_structure_refinement 'SHELXL-97 (Sheldrick, 1997)'
_computing_structure_solution 'SHELXS-97 (Sheldrick, 1990)'
_diffrn_ambient_temperature 173(2)
_diffrn_measured_fraction_theta_full 0.978
_diffrn_measured_fraction_theta_max 0.917
_diffrn_measurement_device_type 'CCD area detector'
_diffrn_measurement_method 'phi and omega scans'
_diffrn_radiation_monochromator graphite
_diffrn_radiation_source 'fine-focus sealed tube'
_diffrn_radiation_type MoK\a
_diffrn_radiation_wavelength 0.71073
_diffrn_reflns_av_R_equivalents 0.0446
_diffrn_reflns_av_sigmaI/netI 0.0723
_diffrn_reflns_limit_h_max 9
_diffrn_reflns_limit_h_min -9
_diffrn_reflns_limit_k_max 10
_diffrn_reflns_limit_k_min -10
_diffrn_reflns_limit_l_max 19
_diffrn_reflns_limit_l_min -18
_diffrn_reflns_number 5513
_diffrn_reflns_theta_full 25.00
_diffrn_reflns_theta_max 27.88
_diffrn_reflns_theta_min 1.36
_exptl_absorpt_coefficient_mu 5.316
_exptl_absorpt_correction_T_max 1.000
_exptl_absorpt_correction_T_min 0.225
_exptl_absorpt_correction_type multi-scan
_exptl_absorpt_process_details SADABS
_exptl_crystal_colour colorless
_exptl_crystal_density_diffrn 1.797
_exptl_crystal_density_method 'not measured'
_exptl_crystal_description prism
_exptl_crystal_F_000 404
_exptl_crystal_size_max 0.35
_exptl_crystal_size_mid 0.30
_exptl_crystal_size_min 0.15
_refine_diff_density_max 0.735
_refine_diff_density_min -1.056
_refine_diff_density_rms 0.201
_refine_ls_extinction_method none
_refine_ls_goodness_of_fit_ref 1.128
_refine_ls_hydrogen_treatment mixed
_refine_ls_matrix_type full
_refine_ls_number_parameters 193
_refine_ls_number_reflns 3350
_refine_ls_number_restraints 0
_refine_ls_restrained_S_all 1.128
_refine_ls_R_factor_all 0.0686
_refine_ls_R_factor_gt 0.0576
_refine_ls_shift/su_max 0.000
_refine_ls_shift/su_mean 0.000
_refine_ls_structure_factor_coef Fsqd
_refine_ls_weighting_details 'calc w=1/[\s^2^(Fo^2^)+(0.1000P)^2^+0.0000P] where P=(Fo^2^+2Fc^2^)/3'
_refine_ls_weighting_scheme calc
_refine_ls_wR_factor_gt 0.1633
_refine_ls_wR_factor_ref 0.1704
_reflns_number_gt 2663
_reflns_number_total 3350
_reflns_threshold_expression >2sigma(I)
_cod_data_source_file B811322J.txt
_cod_data_source_block A1
_cod_depositor_comments
;
The following automatic conversions were performed:
'_symmetry_cell_setting' value 'Triclinic' changed to 'triclinic'
according to '/home/saulius/struct/CIF-dictionaries/cif_core.dic'
dictionary named 'cif_core.dic' version 2.4.1 from 2010-06-29.

Automatic conversion script
Id: cif_fix_enum 1527 2010-12-29 10:47:43Z saulius 

 Replaced the incorrect bibliographical reference to the original
 publication with a proper one.

 Antanas Vaitkus,
 2019-09-18
;
_cod_original_cell_volume 763.37(11)
_cod_original_sg_symbol_H-M P-1
_cod_database_code 7200254

loop_
_symmetry_equiv_pos_as_xyz
'x, y, z'
'-x, -y, -z'

loop_
_atom_site_label
_atom_site_type_symbol
_atom_site_fract_x
_atom_site_fract_y
_atom_site_fract_z
_atom_site_U_iso_or_equiv
_atom_site_adp_type
_atom_site_occupancy
_atom_site_symmetry_multiplicity
_atom_site_calc_flag
_atom_site_refinement_flags
_atom_site_disorder_assembly
_atom_site_disorder_group
Br1 Br 0.05763(9) 0.83758(7) -0.12842(4) 0.0358(2) Uani 1 1 d . . .
Br2 Br 0.97220(8) 0.16580(7) 0.65616(4) 0.0388(2) Uani 1 1 d . . .
C11 C 0.3337(8) 0.3529(7) 0.1193(3) 0.0268(10) Uani 1 1 d . . .
C12 C 0.2131(9) 0.5349(7) 0.1292(4) 0.0344(11) Uani 1 1 d . . .
H12 H 0.1874 0.5611 0.1874 0.041 Uiso 1 1 calc R . .
C13 C 0.1297(9) 0.6787(7) 0.0567(4) 0.0375(12) Uani 1 1 d . . .
H13 H 0.0478 0.8035 0.0647 0.045 Uiso 1 1 calc R . .
C14 C 0.1656(8) 0.6407(7) -0.0272(3) 0.0302(10) Uani 1 1 d . . .
C15 C 0.2846(8) 0.4590(7) -0.0405(4) 0.0331(11) Uani 1 1 d . . .
H15 H 0.3081 0.4340 -0.0990 0.040 Uiso 1 1 calc R . .
C16 C 0.3683(8) 0.3150(7) 0.0339(3) 0.0292(10) Uani 1 1 d . . .
H16 H 0.4497 0.1900 0.0263 0.035 Uiso 1 1 calc R . .
N17 N 0.4219(7) 0.2355(6) 0.2753(3) 0.0299(9) Uani 1 1 d . . .
O17 O 0.5096(6) 0.0768(5) 0.3392(3) 0.0323(8) Uani 1 1 d . . .
H17 H 0.468(8) 0.150(7) 0.391(4) 0.039 Uiso 1 1 d . . .
C17 C 0.4264(7) 0.1979(6) 0.1965(3) 0.0265(10) Uani 1 1 d . . .
N18 N 0.5938(10) -0.1440(7) 0.1746(4) 0.0529(14) Uani 1 1 d . . .
C18 C 0.5165(9) 0.0079(7) 0.1850(4) 0.0350(12) Uani 1 1 d . . .
N21 N 0.5011(7) 0.2106(6) 0.4868(3) 0.0301(9) Uani 1 1 d . . .
C22 C 0.6884(8) 0.1593(7) 0.5295(3) 0.0302(10) Uani 1 1 d . . .
H22 H 0.8130 0.0680 0.5109 0.036 Uiso 1 1 calc R . .
C23 C 0.7028(8) 0.2371(7) 0.6000(3) 0.0273(10) Uani 1 1 d . . .
C24 C 0.5236(7) 0.3694(6) 0.6302(3) 0.0254(9) Uani 1 1 d . . .
H24 H 0.5331 0.4229 0.6793 0.030 Uiso 1 1 calc R . .
O25 O 0.1405(5) 0.5481(5) 0.6032(3) 0.0352(8) Uani 1 1 d . . .
C25 C 0.3314(8) 0.4190(7) 0.5852(3) 0.0284(10) Uani 1 1 d . . .
C26 C 0.3280(8) 0.3364(7) 0.5137(3) 0.0294(10) Uani 1 1 d . . .
H26 H 0.1956 0.3718 0.4827 0.035 Uiso 1 1 calc R . .
C27 C 0.1339(8) 0.6196(8) 0.6787(4) 0.0382(12) Uani 1 1 d . . .
H27A H -0.0116 0.7102 0.6844 0.057 Uiso 1 1 calc R . .
H27B H 0.2280 0.6822 0.6743 0.057 Uiso 1 1 calc R . .
H27C H 0.1807 0.5175 0.7311 0.057 Uiso 1 1 calc R . .

loop_
_atom_site_aniso_label
_atom_site_aniso_U_11
_atom_site_aniso_U_22
_atom_site_aniso_U_33
_atom_site_aniso_U_23
_atom_site_aniso_U_13
_atom_site_aniso_U_12
Br1 0.0433(3) 0.0295(3) 0.0325(3) 0.0000(2) -0.0036(2) -0.0160(2)
Br2 0.0273(3) 0.0384(3) 0.0448(4) -0.0031(3) -0.0054(2) -0.0103(2)
C11 0.030(2) 0.029(2) 0.023(2) -0.006(2) 0.002(2) -0.014(2)
C12 0.041(3) 0.034(3) 0.029(3) -0.014(2) 0.006(2) -0.013(2)
C13 0.041(3) 0.028(3) 0.043(3) -0.018(2) 0.006(3) -0.009(2)
C14 0.038(3) 0.026(2) 0.028(3) 0.000(2) 0.000(2) -0.017(2)
C15 0.044(3) 0.034(3) 0.027(3) -0.010(2) 0.004(2) -0.021(2)
C16 0.032(3) 0.026(2) 0.029(3) -0.007(2) 0.005(2) -0.011(2)
N17 0.032(2) 0.033(2) 0.026(2) -0.0029(18) -0.0005(18) -0.0167(19)
O17 0.039(2) 0.0268(18) 0.029(2) -0.0053(15) -0.0018(16) -0.0121(16)
C17 0.026(2) 0.025(2) 0.026(3) -0.0031(19) -0.0015(19) -0.0103(19)
N18 0.078(4) 0.028(3) 0.042(3) -0.011(2) 0.009(3) -0.011(3)
C18 0.046(3) 0.031(3) 0.026(3) -0.006(2) 0.001(2) -0.014(2)
N21 0.038(2) 0.027(2) 0.024(2) -0.0022(17) 0.0000(18) -0.0132(18)
C22 0.033(3) 0.024(2) 0.028(3) -0.004(2) 0.004(2) -0.007(2)
C23 0.027(2) 0.026(2) 0.025(3) 0.0014(19) -0.002(2) -0.010(2)
C24 0.028(2) 0.025(2) 0.023(2) -0.0031(19) 0.0013(19) -0.0124(19)
O25 0.0245(17) 0.038(2) 0.038(2) -0.0058(17) 0.0005(16) -0.0092(15)
C25 0.030(2) 0.030(2) 0.026(3) -0.003(2) 0.004(2) -0.015(2)
C26 0.029(2) 0.036(3) 0.026(3) -0.004(2) 0.001(2) -0.017(2)
C27 0.028(3) 0.034(3) 0.046(3) -0.007(2) 0.010(2) -0.007(2)

loop_
_atom_type_symbol
_atom_type_description
_atom_type_scat_dispersion_real
_atom_type_scat_dispersion_imag
_atom_type_scat_source
C C 0.0033 0.0016 'International Tables Vol C Tables 4.2.6.8 and 6.1.1.4'
H H 0.0000 0.0000 'International Tables Vol C Tables 4.2.6.8 and 6.1.1.4'
N N 0.0061 0.0033 'International Tables Vol C Tables 4.2.6.8 and 6.1.1.4'
O O 0.0106 0.0060 'International Tables Vol C Tables 4.2.6.8 and 6.1.1.4'
Br Br -0.2901 2.4595 'International Tables Vol C Tables 4.2.6.8 and 6.1.1.4'

loop_
_geom_angle_atom_site_label_1
_geom_angle_atom_site_label_2
_geom_angle_atom_site_label_3
_geom_angle
_geom_angle_site_symmetry_1
_geom_angle_site_symmetry_3
_geom_angle_publ_flag
C12 C11 C16 119.0(5) . . ?
C12 C11 C17 121.8(5) . . ?
C16 C11 C17 119.1(4) . . ?
C13 C12 C11 121.4(5) . . ?
C13 C12 H12 119.3 . . ?
C11 C12 H12 119.3 . . ?
C14 C13 C12 119.3(5) . . ?
C14 C13 H13 120.3 . . ?
C12 C13 H13 120.3 . . ?
C13 C14 C15 121.4(5) . . ?
C13 C14 Br1 120.2(4) . . ?
C15 C14 Br1 118.4(4) . . ?
C16 C15 C14 118.4(5) . . ?
C16 C15 H15 120.8 . . ?
C14 C15 H15 120.8 . . ?
C11 C16 C15 120.5(5) . . ?
C11 C16 H16 119.8 . . ?
C15 C16 H16 119.8 . . ?
C17 N17 O17 111.7(4) . . ?
N17 O17 H17 93(3) . . ?
N17 C17 C18 120.3(5) . . ?
N17 C17 C11 119.2(4) . . ?
C18 C17 C11 120.5(4) . . ?
N18 C18 C17 178.0(6) . . ?
C26 N21 C22 119.4(4) . . ?
N21 C22 C23 120.6(5) . . ?
N21 C22 H22 119.7 . . ?
C23 C22 H22 119.7 . . ?
C22 C23 C24 121.5(4) . . ?
C22 C23 Br2 119.1(4) . . ?
C24 C23 Br2 119.4(4) . . ?
C25 C24 C23 116.8(5) . . ?
C25 C24 H24 121.6 . . ?
C23 C24 H24 121.6 . . ?
C25 O25 C27 117.3(4) . . ?
O25 C25 C24 125.6(5) . . ?
O25 C25 C26 115.6(5) . . ?
C24 C25 C26 118.9(5) . . ?
N21 C26 C25 122.9(5) . . ?
N21 C26 H26 118.6 . . ?
C25 C26 H26 118.6 . . ?
O25 C27 H27A 109.5 . . ?
O25 C27 H27B 109.5 . . ?
H27A C27 H27B 109.5 . . ?
O25 C27 H27C 109.5 . . ?
H27A C27 H27C 109.5 . . ?
H27B C27 H27C 109.5 . . ?

loop_
_geom_bond_atom_site_label_1
_geom_bond_atom_site_label_2
_geom_bond_distance
_geom_bond_site_symmetry_2
_geom_bond_publ_flag
Br1 C14 1.894(5) . ?
Br2 C23 1.887(5) . ?
C11 C12 1.380(7) . ?
C11 C16 1.391(7) . ?
C11 C17 1.470(7) . ?
C12 C13 1.370(8) . ?
C12 H12 0.9500 . ?
C13 C14 1.370(8) . ?
C13 H13 0.9500 . ?
C14 C15 1.392(7) . ?
C15 C16 1.391(7) . ?
C15 H15 0.9500 . ?
C16 H16 0.9500 . ?
N17 C17 1.293(6) . ?
N17 O17 1.361(5) . ?
O17 H17 1.03(5) . ?
C17 C18 1.429(6) . ?
N18 C18 1.148(7) . ?
N21 C26 1.322(7) . ?
N21 C22 1.333(6) . ?
C22 C23 1.368(7) . ?
C22 H22 0.9500 . ?
C23 C24 1.392(7) . ?
C24 C25 1.381(7) . ?
C24 H24 0.9500 . ?
O25 C25 1.358(6) . ?
O25 C27 1.375(7) . ?
C25 C26 1.388(7) . ?
C26 H26 0.9500 . ?
C27 H27A 0.9800 . ?
C27 H27B 0.9800 . ?
C27 H27C 0.9800 . ?

loop_
_geom_hbond_atom_site_label_D
_geom_hbond_atom_site_label_H
_geom_hbond_atom_site_label_A
_geom_hbond_distance_DH
_geom_hbond_distance_HA
_geom_hbond_distance_DA
_geom_hbond_angle_DHA
_geom_hbond_site_symmetry_A
O17 H17 N21 1.03(5) 1.69(5) 2.667(6) 157(5) .

loop_
_geom_torsion_atom_site_label_1
_geom_torsion_atom_site_label_2
_geom_torsion_atom_site_label_3
_geom_torsion_atom_site_label_4
_geom_torsion
_geom_torsion_site_symmetry_1
_geom_torsion_site_symmetry_2
_geom_torsion_site_symmetry_3
_geom_torsion_site_symmetry_4
_geom_torsion_publ_flag
C16 C11 C12 C13 -0.9(7) . . . . ?
C17 C11 C12 C13 179.1(4) . . . . ?
C11 C12 C13 C14 0.4(8) . . . . ?
C12 C13 C14 C15 0.2(7) . . . . ?
C12 C13 C14 Br1 -178.6(4) . . . . ?
C13 C14 C15 C16 -0.3(7) . . . . ?
Br1 C14 C15 C16 178.5(3) . . . . ?
C12 C11 C16 C15 0.7(7) . . . . ?
C17 C11 C16 C15 -179.3(4) . . . . ?
C14 C15 C16 C11 -0.2(7) . . . . ?
O17 N17 C17 C18 -0.1(6) . . . . ?
O17 N17 C17 C11 178.6(4) . . . . ?
C12 C11 C17 N17 -10.3(7) . . . . ?
C16 C11 C17 N17 169.7(4) . . . . ?
C12 C11 C17 C18 168.4(5) . . . . ?
C16 C11 C17 C18 -11.6(7) . . . . ?
C26 N21 C22 C23 -0.7(7) . . . . ?
N21 C22 C23 C24 0.9(7) . . . . ?
N21 C22 C23 Br2 -178.1(3) . . . . ?
C22 C23 C24 C25 -0.4(7) . . . . ?
Br2 C23 C24 C25 178.6(3) . . . . ?
C27 O25 C25 C24 -8.0(7) . . . . ?
C27 O25 C25 C26 173.8(4) . . . . ?
C23 C24 C25 O25 -178.4(4) . . . . ?
C23 C24 C25 C26 -0.3(7) . . . . ?
C22 N21 C26 C25 -0.1(7) . . . . ?
O25 C25 C26 N21 178.8(4) . . . . ?
C24 C25 C26 N21 0.5(7) . . . . ?

loop_
_cod_related_entry_id
_cod_related_entry_database
_cod_related_entry_code
1 ChemSpider 30653533
